data_7062377
loop_
_publ_author_name
'Gurbanov, Atash V.'
'Mahmoud, Abdallah G.'
'Aliyeva, Vusala A.'
'Guedes da Silva, M. F\'atima C.'
'Pombeiro, Armando J. L.'

_publ_section_title
;
 Novel cyano-activated Cu(ii) complexes of arylhydrazones of active
 methylene nitriles and their catalytic application for azide--alkyne
 cycloaddition in water and glycerol
;
_journal_issue 17
_journal_name_full 'New Journal of Chemistry'
_journal_page_first 7965
_journal_page_last 7974
_journal_paper_doi 10.1039/D3NJ00512G
_journal_volume 47
_journal_year 2023
_chemical_formula_moiety 'C16 H13 Cu N5 O3'
_chemical_formula_sum 'C16 H13 Cu N5 O3'
_chemical_formula_weight 386.85
_space_group_crystal_system orthorhombic
_space_group_IT_number 61
_space_group_name_Hall '-P 2ac 2ab'
_space_group_name_H-M_alt 'P b c a'
_atom_sites_solution_hydrogens mixed
_atom_sites_solution_primary direct
_atom_sites_solution_secondary difmap
_audit_creation_method SHELXL-2019/1
_audit_update_record
;
2023-01-05 deposited with the CCDC.	2023-03-14 downloaded from the CCDC.
;
_cell_angle_alpha 90
_cell_angle_beta 90
_cell_angle_gamma 90
_cell_formula_units_Z 8
_cell_length_a 7.5563(2)
_cell_length_b 19.9231(4)
_cell_length_c 19.9344(4)
_cell_measurement_reflns_used 9968
_cell_measurement_temperature 150(2)
_cell_measurement_theta_max 26.35
_cell_measurement_theta_min 3.06
_cell_volume 3001.02(12)
_computing_cell_refinement 'Bruker SAINT'
_computing_data_collection 'Bruker APEX3'
_computing_data_reduction 'Bruker SAINT'
_computing_molecular_graphics 'Bruker SHELXTL'
_computing_publication_material 'Bruker SHELXTL'
_computing_structure_refinement 'SHELXL-2019/1 (Sheldrick, 2019)'
_computing_structure_solution 'SHELXT 2019/1 (Sheldrick, 2019)'
_diffrn_ambient_temperature 150(2)
_diffrn_measured_fraction_theta_full 0.998
_diffrn_measured_fraction_theta_max 0.998
_diffrn_measurement_device_type 'Bruker D8 Quest PHOTON 100 detector'
_diffrn_measurement_method '\f and \w scans'
_diffrn_radiation_type MoK\a
_diffrn_radiation_wavelength 0.71073
_diffrn_reflns_av_R_equivalents 0.0326
_diffrn_reflns_av_unetI/netI 0.0159
_diffrn_reflns_Laue_measured_fraction_full 0.998
_diffrn_reflns_Laue_measured_fraction_max 0.998
_diffrn_reflns_limit_h_max 9
_diffrn_reflns_limit_h_min -9
_diffrn_reflns_limit_k_max 24
_diffrn_reflns_limit_k_min -24
_diffrn_reflns_limit_l_max 24
_diffrn_reflns_limit_l_min -24
_diffrn_reflns_number 28483
_diffrn_reflns_point_group_measured_fraction_full 0.998
_diffrn_reflns_point_group_measured_fraction_max 0.998
_diffrn_reflns_theta_full 25.242
_diffrn_reflns_theta_max 26.374
_diffrn_reflns_theta_min 2.286
_exptl_absorpt_coefficient_mu 1.484
_exptl_absorpt_correction_T_max 0.802
_exptl_absorpt_correction_T_min 0.632
_exptl_absorpt_correction_type multi-scan
_exptl_absorpt_process_details 'SADABS (Bruker, 2008)'
_exptl_crystal_colour green
_exptl_crystal_density_diffrn 1.712
_exptl_crystal_description plate
_exptl_crystal_F_000 1576
_exptl_crystal_size_max 0.320
_exptl_crystal_size_mid 0.250
_exptl_crystal_size_min 0.140
_refine_diff_density_max 0.311
_refine_diff_density_min -0.454
_refine_diff_density_rms 0.055
_refine_ls_extinction_method none
_refine_ls_goodness_of_fit_ref 1.074
_refine_ls_hydrogen_treatment constr
_refine_ls_matrix_type full
_refine_ls_number_parameters 227
_refine_ls_number_reflns 3074
_refine_ls_number_restraints 0
_refine_ls_restrained_S_all 1.074
_refine_ls_R_factor_all 0.0309
_refine_ls_R_factor_gt 0.0249
_refine_ls_shift/su_max 0.002
_refine_ls_shift/su_mean 0.000
_refine_ls_structure_factor_coef Fsqd
_refine_ls_weighting_details 'w=1/[\s^2^(Fo^2^)+(0.0371P)^2^+1.6377P] where P=(Fo^2^+2Fc^2^)/3'
_refine_ls_weighting_scheme calc
_refine_ls_wR_factor_gt 0.0659
_refine_ls_wR_factor_ref 0.0695
_reflns_Friedel_coverage 0.000
_reflns_number_gt 2692
_reflns_number_total 3074
_reflns_threshold_expression 'I > 2\s(I)'
_cod_data_source_file d3nj00512g2.cif
_cod_data_source_block 5c_a
_cod_depositor_comments 'Adding full bibliography for 7062374--7062378.cif.'
_cod_database_code 7062377
_shelx_shelxl_version_number 2019/1
_shelx_space_group_comment
;
The symmetry employed for this shelxl refinement is uniquely defined
by the following loop, which should always be used as a source of
symmetry information in preference to the above space-group names.
They are only intended as comments.
;
_shelx_estimated_absorpt_t_min 0.648
_shelx_estimated_absorpt_t_max 0.819

loop_
_space_group_symop_operation_xyz
'x, y, z'
'x+1/2, -y+1/2, -z'
'-x, y+1/2, -z+1/2'
'-x+1/2, -y, z+1/2'
'-x, -y, -z'
'-x-1/2, y-1/2, z'
'x, -y-1/2, z-1/2'
'x-1/2, y, -z-1/2'

loop_
_atom_site_label
_atom_site_type_symbol
_atom_site_fract_x
_atom_site_fract_y
_atom_site_fract_z
_atom_site_U_iso_or_equiv
_atom_site_adp_type
_atom_site_occupancy
_atom_site_site_symmetry_order
_atom_site_calc_flag
_atom_site_refinement_flags_posn
_atom_site_refinement_flags_adp
_atom_site_refinement_flags_occupancy
_atom_site_disorder_assembly
_atom_site_disorder_group
Cu1 Cu 0.35669(3) 0.75250(2) 0.42096(2) 0.01684(8) Uani 1 1 d . . . . .
O1 O 0.24557(19) 0.68435(6) 0.47166(6) 0.0256(3) Uani 1 1 d . . . . .
O2 O 0.13127(18) 0.58795(6) 0.50161(6) 0.0252(3) Uani 1 1 d . . . . .
O3 O 0.69726(17) 0.86837(6) 0.30544(6) 0.0220(3) Uani 1 1 d . . . . .
N1 N 0.52694(19) 0.81825(7) 0.38977(7) 0.0182(3) Uani 1 1 d . . . . .
H1N H 0.564251 0.851181 0.418677 0.022 Uiso 1 1 d R U . . .
N2 N 0.45309(18) 0.71546(7) 0.28533(7) 0.0170(3) Uani 1 1 d . . . . .
N3 N 0.39734(19) 0.69347(7) 0.34344(7) 0.0158(3) Uani 1 1 d . . . . .
N4 N 0.6079(2) 0.80178(7) 0.15426(8) 0.0231(3) Uani 1 1 d . . . . .
N5 N 0.2909(2) 0.81503(7) 0.49749(7) 0.0190(3) Uani 1 1 d . . . . .
C1 C 0.5823(2) 0.82249(8) 0.32927(8) 0.0171(3) Uani 1 1 d . . . . .
C2 C 0.5289(2) 0.77502(8) 0.27747(8) 0.0167(3) Uani 1 1 d . . . . .
C3 C 0.3462(2) 0.62445(8) 0.33999(8) 0.0160(3) Uani 1 1 d . . . . .
C4 C 0.3987(2) 0.58552(8) 0.28434(8) 0.0191(3) Uani 1 1 d . . . . .
H4 H 0.468052 0.605500 0.249984 0.023 Uiso 1 1 calc R U . . .
C5 C 0.3508(2) 0.51884(9) 0.27900(9) 0.0219(4) Uani 1 1 d . . . . .
H5 H 0.388158 0.493547 0.241165 0.026 Uiso 1 1 calc R U . . .
C6 C 0.2485(3) 0.48824(9) 0.32831(9) 0.0232(4) Uani 1 1 d . . . . .
H6 H 0.211850 0.442863 0.323685 0.028 Uiso 1 1 calc R U . . .
C7 C 0.2013(2) 0.52524(8) 0.38420(9) 0.0209(4) Uani 1 1 d . . . . .
H7 H 0.132942 0.504423 0.418371 0.025 Uiso 1 1 calc R U . . .
C8 C 0.2513(2) 0.59271(8) 0.39193(8) 0.0169(3) Uani 1 1 d . . . . .
C9 C 0.2054(2) 0.62339(8) 0.45920(8) 0.0181(3) Uani 1 1 d . . . . .
C10 C 0.5738(2) 0.79031(8) 0.20934(9) 0.0183(3) Uani 1 1 d . . . . .
C11 C 0.7762(3) 0.91321(9) 0.35395(9) 0.0249(4) Uani 1 1 d . . . . .
H11A H 0.861265 0.942675 0.331349 0.037 Uiso 1 1 calc R U . . .
H11B H 0.837424 0.886910 0.388419 0.037 Uiso 1 1 calc R U . . .
H11C H 0.683573 0.940448 0.374974 0.037 Uiso 1 1 calc R U . . .
C12 C 0.3335(2) 0.79704(9) 0.56053(9) 0.0210(4) Uani 1 1 d . . . . .
H12 H 0.379641 0.753357 0.568199 0.025 Uiso 1 1 calc R U . . .
C13 C 0.3125(3) 0.83982(9) 0.61448(9) 0.0243(4) Uani 1 1 d . . . . .
H13 H 0.343892 0.825832 0.658453 0.029 Uiso 1 1 calc R U . . .
C14 C 0.2450(3) 0.90329(9) 0.60336(10) 0.0271(4) Uani 1 1 d . . . . .
H14 H 0.230012 0.933643 0.639672 0.033 Uiso 1 1 calc R U . . .
C15 C 0.1995(3) 0.92225(9) 0.53882(10) 0.0279(4) Uani 1 1 d . . . . .
H15 H 0.152155 0.965553 0.530072 0.033 Uiso 1 1 calc R U . . .
C16 C 0.2246(3) 0.87666(9) 0.48737(9) 0.0238(4) Uani 1 1 d . . . . .
H16 H 0.193557 0.889524 0.443018 0.029 Uiso 1 1 calc R U . . .

loop_
_atom_site_aniso_label
_atom_site_aniso_U_11
_atom_site_aniso_U_22
_atom_site_aniso_U_33
_atom_site_aniso_U_23
_atom_site_aniso_U_13
_atom_site_aniso_U_12
Cu1 0.02312(14) 0.01586(12) 0.01154(13) -0.00233(7) 0.00287(8) -0.00257(8)
O1 0.0397(8) 0.0198(6) 0.0173(6) -0.0043(5) 0.0099(6) -0.0080(5)
O2 0.0375(8) 0.0197(6) 0.0183(7) 0.0007(5) 0.0069(6) -0.0025(5)
O3 0.0263(7) 0.0209(6) 0.0187(6) -0.0007(5) 0.0032(5) -0.0064(5)
N1 0.0223(7) 0.0182(7) 0.0142(7) -0.0023(5) -0.0006(6) -0.0024(6)
N2 0.0174(7) 0.0200(7) 0.0137(7) -0.0005(5) 0.0008(5) 0.0022(6)
N3 0.0184(7) 0.0179(7) 0.0110(6) -0.0003(5) 0.0006(5) 0.0001(5)
N4 0.0256(8) 0.0261(8) 0.0177(8) 0.0016(6) 0.0036(6) -0.0003(6)
N5 0.0230(8) 0.0189(7) 0.0151(7) -0.0019(5) 0.0022(6) -0.0030(6)
C1 0.0161(8) 0.0176(8) 0.0178(8) 0.0020(6) -0.0001(6) 0.0003(6)
C2 0.0184(8) 0.0193(8) 0.0125(8) -0.0001(6) 0.0014(6) 0.0013(6)
C3 0.0166(8) 0.0174(8) 0.0139(8) -0.0014(6) -0.0033(6) 0.0020(6)
C4 0.0214(9) 0.0217(8) 0.0143(8) -0.0012(6) 0.0000(7) 0.0028(7)
C5 0.0278(9) 0.0201(8) 0.0178(8) -0.0059(7) -0.0022(7) 0.0044(7)
C6 0.0296(10) 0.0157(8) 0.0244(9) -0.0021(6) -0.0040(7) 0.0008(7)
C7 0.0238(9) 0.0186(8) 0.0203(9) 0.0011(6) -0.0002(7) 0.0003(7)
C8 0.0180(8) 0.0170(7) 0.0158(8) -0.0010(6) -0.0017(6) 0.0025(6)
C9 0.0190(8) 0.0202(8) 0.0152(8) 0.0002(6) -0.0001(6) 0.0023(6)
C10 0.0186(8) 0.0176(8) 0.0189(9) -0.0017(6) 0.0003(7) 0.0006(6)
C11 0.0275(10) 0.0226(8) 0.0247(9) -0.0030(7) 0.0016(8) -0.0072(7)
C12 0.0251(9) 0.0197(8) 0.0182(8) 0.0008(6) -0.0006(7) -0.0047(7)
C13 0.0308(10) 0.0272(9) 0.0151(8) -0.0016(7) 0.0015(7) -0.0082(8)
C14 0.0282(10) 0.0291(9) 0.0240(9) -0.0119(7) 0.0076(8) -0.0082(8)
C15 0.0314(10) 0.0218(9) 0.0304(10) -0.0045(7) 0.0014(8) 0.0018(8)
C16 0.0297(10) 0.0226(8) 0.0191(9) -0.0004(7) -0.0005(7) 0.0003(7)

loop_
_atom_type_symbol
_atom_type_description
_atom_type_scat_dispersion_real
_atom_type_scat_dispersion_imag
_atom_type_scat_source
C C 0.0033 0.0016 'International Tables Vol C Tables 4.2.6.8 and 6.1.1.4'
H H 0.0000 0.0000 'International Tables Vol C Tables 4.2.6.8 and 6.1.1.4'
N N 0.0061 0.0033 'International Tables Vol C Tables 4.2.6.8 and 6.1.1.4'
O O 0.0106 0.0060 'International Tables Vol C Tables 4.2.6.8 and 6.1.1.4'
Cu Cu 0.3201 1.2651 'International Tables Vol C Tables 4.2.6.8 and 6.1.1.4'

loop_
_geom_angle_atom_site_label_1
_geom_angle_atom_site_label_2
_geom_angle_atom_site_label_3
_geom_angle
_geom_angle_site_symmetry_1
_geom_angle_site_symmetry_3
_geom_angle_publ_flag
O1 Cu1 N1 162.20(6) . . ?
O1 Cu1 N3 93.44(5) . . ?
N1 Cu1 N3 92.77(6) . . ?
O1 Cu1 N5 86.00(5) . . ?
N1 Cu1 N5 89.36(6) . . ?
N3 Cu1 N5 174.48(6) . . ?
C9 O1 Cu1 133.28(11) . . ?
C1 O3 C11 116.72(13) . . ?
C1 N1 Cu1 124.34(12) . . ?
C1 N1 H1N 116.4 . . ?
Cu1 N1 H1N 119.1 . . ?
N3 N2 C2 122.88(14) . . ?
N2 N3 C3 111.50(13) . . ?
N2 N3 Cu1 123.10(10) . . ?
C3 N3 Cu1 124.80(11) . . ?
C16 N5 C12 118.26(15) . . ?
C16 N5 Cu1 122.67(12) . . ?
C12 N5 Cu1 118.64(12) . . ?
N1 C1 O3 126.02(15) . . ?
N1 C1 C2 122.30(15) . . ?
O3 C1 C2 111.66(14) . . ?
N2 C2 C10 113.85(14) . . ?
N2 C2 C1 128.06(15) . . ?
C10 C2 C1 117.90(15) . . ?
C8 C3 C4 118.31(15) . . ?
C8 C3 N3 122.26(14) . . ?
C4 C3 N3 119.37(15) . . ?
C5 C4 C3 121.06(16) . . ?
C5 C4 H4 119.5 . . ?
C3 C4 H4 119.5 . . ?
C4 C5 C6 120.84(16) . . ?
C4 C5 H5 119.6 . . ?
C6 C5 H5 119.6 . . ?
C7 C6 C5 118.63(16) . . ?
C7 C6 H6 120.7 . . ?
C5 C6 H6 120.7 . . ?
C6 C7 C8 121.94(16) . . ?
C6 C7 H7 119.0 . . ?
C8 C7 H7 119.0 . . ?
C7 C8 C3 119.05(15) . . ?
C7 C8 C9 114.95(15) . . ?
C3 C8 C9 125.88(14) . . ?
O2 C9 O1 121.23(15) . . ?
O2 C9 C8 118.62(15) . . ?
O1 C9 C8 120.14(15) . . ?
N4 C10 C2 178.84(19) . . ?
O3 C11 H11A 109.5 . . ?
O3 C11 H11B 109.5 . . ?
H11A C11 H11B 109.5 . . ?
O3 C11 H11C 109.5 . . ?
H11A C11 H11C 109.5 . . ?
H11B C11 H11C 109.5 . . ?
N5 C12 C13 122.35(16) . . ?
N5 C12 H12 118.8 . . ?
C13 C12 H12 118.8 . . ?
C14 C13 C12 118.84(17) . . ?
C14 C13 H13 120.6 . . ?
C12 C13 H13 120.6 . . ?
C13 C14 C15 119.38(17) . . ?
C13 C14 H14 120.3 . . ?
C15 C14 H14 120.3 . . ?
C16 C15 C14 118.41(17) . . ?
C16 C15 H15 120.8 . . ?
C14 C15 H15 120.8 . . ?
N5 C16 C15 122.75(17) . . ?
N5 C16 H16 118.6 . . ?
C15 C16 H16 118.6 . . ?

loop_
_geom_bond_atom_site_label_1
_geom_bond_atom_site_label_2
_geom_bond_distance
_geom_bond_site_symmetry_2
_geom_bond_publ_flag
Cu1 O1 1.8895(12) . ?
Cu1 N1 1.9384(14) . ?
Cu1 N3 1.9661(14) . ?
Cu1 N5 2.0314(14) . ?
O1 C9 1.276(2) . ?
O2 C9 1.236(2) . ?
O3 C1 1.347(2) . ?
O3 C11 1.445(2) . ?
N1 C1 1.279(2) . ?
N1 H1N 0.9176 . ?
N2 N3 1.3082(19) . ?
N2 C2 1.327(2) . ?
N3 C3 1.430(2) . ?
N4 C10 1.151(2) . ?
N5 C16 1.341(2) . ?
N5 C12 1.346(2) . ?
C1 C2 1.457(2) . ?
C2 C10 1.433(2) . ?
C3 C8 1.409(2) . ?
C3 C4 1.410(2) . ?
C4 C5 1.381(2) . ?
C4 H4 0.9500 . ?
C5 C6 1.391(3) . ?
C5 H5 0.9500 . ?
C6 C7 1.383(2) . ?
C6 H6 0.9500 . ?
C7 C8 1.405(2) . ?
C7 H7 0.9500 . ?
C8 C9 1.514(2) . ?
C11 H11A 0.9800 . ?
C11 H11B 0.9800 . ?
C11 H11C 0.9800 . ?
C12 C13 1.381(2) . ?
C12 H12 0.9500 . ?
C13 C14 1.381(3) . ?
C13 H13 0.9500 . ?
C14 C15 1.384(3) . ?
C14 H14 0.9500 . ?
C15 C16 1.383(2) . ?
C15 H15 0.9500 . ?
C16 H16 0.9500 . ?

loop_
_geom_hbond_atom_site_label_D
_geom_hbond_atom_site_label_H
_geom_hbond_atom_site_label_A
_geom_hbond_distance_DH
_geom_hbond_distance_HA
_geom_hbond_distance_DA
_geom_hbond_angle_DHA
_geom_hbond_site_symmetry_A
_geom_hbond_publ_flag
N1 H1N O2 0.92 2.06 2.9669(18) 168.5 2_566 yes

loop_
_geom_torsion_atom_site_label_1
_geom_torsion_atom_site_label_2
_geom_torsion_atom_site_label_3
_geom_torsion_atom_site_label_4
_geom_torsion
_geom_torsion_site_symmetry_1
_geom_torsion_site_symmetry_2
_geom_torsion_site_symmetry_3
_geom_torsion_site_symmetry_4
_geom_torsion_publ_flag
N1 Cu1 O1 C9 -112.7(2) . . . . ?
N3 Cu1 O1 C9 -2.46(18) . . . . ?
N5 Cu1 O1 C9 172.04(18) . . . . ?
C2 N2 N3 C3 -171.11(15) . . . . ?
C2 N2 N3 Cu1 17.4(2) . . . . ?
Cu1 N1 C1 O3 178.39(12) . . . . ?
Cu1 N1 C1 C2 -3.4(2) . . . . ?
C11 O3 C1 N1 5.6(3) . . . . ?
C11 O3 C1 C2 -172.77(14) . . . . ?
N3 N2 C2 C10 -177.69(15) . . . . ?
N3 N2 C2 C1 7.5(3) . . . . ?
N1 C1 C2 N2 -15.6(3) . . . . ?
O3 C1 C2 N2 162.77(16) . . . . ?
N1 C1 C2 C10 169.76(16) . . . . ?
O3 C1 C2 C10 -11.8(2) . . . . ?
N2 N3 C3 C8 -167.82(15) . . . . ?
Cu1 N3 C3 C8 3.5(2) . . . . ?
N2 N3 C3 C4 15.1(2) . . . . ?
Cu1 N3 C3 C4 -173.58(12) . . . . ?
C8 C3 C4 C5 3.3(2) . . . . ?
N3 C3 C4 C5 -179.54(15) . . . . ?
C3 C4 C5 C6 0.3(3) . . . . ?
C4 C5 C6 C7 -2.5(3) . . . . ?
C5 C6 C7 C8 1.0(3) . . . . ?
C6 C7 C8 C3 2.7(3) . . . . ?
C6 C7 C8 C9 -173.76(16) . . . . ?
C4 C3 C8 C7 -4.7(2) . . . . ?
N3 C3 C8 C7 178.22(15) . . . . ?
C4 C3 C8 C9 171.30(16) . . . . ?
N3 C3 C8 C9 -5.8(3) . . . . ?
Cu1 O1 C9 O2 179.97(13) . . . . ?
Cu1 O1 C9 C8 1.1(3) . . . . ?
C7 C8 C9 O2 0.8(2) . . . . ?
C3 C8 C9 O2 -175.36(16) . . . . ?
C7 C8 C9 O1 179.71(16) . . . . ?
C3 C8 C9 O1 3.6(3) . . . . ?
C16 N5 C12 C13 -0.5(3) . . . . ?
Cu1 N5 C12 C13 172.28(14) . . . . ?
N5 C12 C13 C14 0.1(3) . . . . ?
C12 C13 C14 C15 0.3(3) . . . . ?
C13 C14 C15 C16 -0.4(3) . . . . ?
C12 N5 C16 C15 0.4(3) . . . . ?
Cu1 N5 C16 C15 -172.06(15) . . . . ?
C14 C15 C16 N5 0.0(3) . . . . ?
